data_7026312
loop_
_publ_author_name
'Deng, Zhao-Peng'
'Qi, Hui-Ling'
'Huo, Li-Hua'
'Ng, Seik Weng'
'Zhao, Hui'
'Gao, Shan'

_publ_section_title
;
 Syntheses and structures of copper(I) complexes based on Cu(n)X(n) (X =
 Br and I; n = 1, 2 and 4) units and bis(pyridyl) ligands with longer
 flexible spacer.
;
_journal_issue 42
_journal_name_full 'Dalton transactions (Cambridge, England : 2003)'
_journal_page_first 10038
_journal_page_last 10050
_journal_paper_doi 10.1039/c0dt00336k
_journal_volume 39
_journal_year 2010
_chemical_formula_moiety 'C54 H48 Br2 Cu2 N4 P2, 2(C H2 Cl2)'
_chemical_formula_sum 'C56 H52 Br2 Cl4 Cu2 N4 P2'
_chemical_formula_weight 1271.66
_chemical_name_systematic
;
?
;
_space_group_IT_number 2
_symmetry_cell_setting triclinic
_symmetry_space_group_name_Hall '-P 1'
_symmetry_space_group_name_H-M 'P -1'
_atom_sites_solution_hydrogens geom
_atom_sites_solution_primary direct
_atom_sites_solution_secondary difmap
_audit_creation_method SHELXL-97
_cell_angle_alpha 108.43(3)
_cell_angle_beta 108.18(3)
_cell_angle_gamma 99.63(3)
_cell_formula_units_Z 2
_cell_length_a 12.700(3)
_cell_length_b 14.989(3)
_cell_length_c 17.037(3)
_cell_measurement_reflns_used 13951
_cell_measurement_temperature 295(2)
_cell_measurement_theta_max 25.00
_cell_measurement_theta_min 3.01
_cell_volume 2793.1(15)
_computing_cell_refinement RAPID-AUTO
_computing_data_collection 'RAPID-AUTO (Rigaku Corporation, 1998)'
_computing_data_reduction 'CrystalStructure (Rigaku/MSC and Rigaku Corporation, 2002)'
_computing_molecular_graphics SHELXL-97
_computing_publication_material SHELXL-97
_computing_structure_refinement 'SHELXL-97 (Sheldrick, 1997)'
_computing_structure_solution 'SHELXS-97 (Sheldrick, 1990)'
_diffrn_ambient_temperature 295(2)
_diffrn_detector_area_resol_mean 10.000
_diffrn_measured_fraction_theta_full 0.993
_diffrn_measured_fraction_theta_max 0.993
_diffrn_measurement_device_type 'Rigaku RAXIS-RAPID'
_diffrn_measurement_method \w
_diffrn_radiation_monochromator graphite
_diffrn_radiation_source 'fine-focus sealed tube'
_diffrn_radiation_type MoK\a
_diffrn_radiation_wavelength 0.71073
_diffrn_reflns_av_R_equivalents 0.0347
_diffrn_reflns_av_sigmaI/netI 0.0525
_diffrn_reflns_limit_h_max 14
_diffrn_reflns_limit_h_min -15
_diffrn_reflns_limit_k_max 17
_diffrn_reflns_limit_k_min -17
_diffrn_reflns_limit_l_max 20
_diffrn_reflns_limit_l_min -20
_diffrn_reflns_number 21619
_diffrn_reflns_theta_full 25.01
_diffrn_reflns_theta_max 25.01
_diffrn_reflns_theta_min 3.00
_diffrn_standards_decay_% 0
_diffrn_standards_interval_count 0
_diffrn_standards_interval_time 0
_diffrn_standards_number 0
_exptl_absorpt_coefficient_mu 2.481
_exptl_absorpt_correction_T_max 0.7227
_exptl_absorpt_correction_T_min 0.6239
_exptl_absorpt_correction_type multi-scan
_exptl_absorpt_process_details 'ABSCOR (Higashi, 1995)'
_exptl_crystal_colour pale-yellow
_exptl_crystal_density_diffrn 1.512
_exptl_crystal_density_method 'not measured'
_exptl_crystal_description prism
_exptl_crystal_F_000 1284
_exptl_crystal_size_max 0.21
_exptl_crystal_size_mid 0.16
_exptl_crystal_size_min 0.14
_refine_diff_density_max 0.834
_refine_diff_density_min -1.577
_refine_diff_density_rms 0.139
_refine_ls_extinction_method none
_refine_ls_goodness_of_fit_ref 1.062
_refine_ls_hydrogen_treatment constr
_refine_ls_matrix_type full
_refine_ls_number_parameters 631
_refine_ls_number_reflns 9777
_refine_ls_number_restraints 0
_refine_ls_restrained_S_all 1.062
_refine_ls_R_factor_all 0.1175
_refine_ls_R_factor_gt 0.0750
_refine_ls_shift/su_max 0.000
_refine_ls_shift/su_mean 0.000
_refine_ls_structure_factor_coef Fsqd
_refine_ls_weighting_details 'calc w=1/[\s^2^(Fo^2^)+(0.1001P)^2^+9.8265P] where P=(Fo^2^+2Fc^2^)/3'
_refine_ls_weighting_scheme calc
_refine_ls_wR_factor_gt 0.2074
_refine_ls_wR_factor_ref 0.2419
_reflns_number_gt 5847
_reflns_number_total 9777
_reflns_threshold_expression >2sigma(I)
_cod_data_source_file c0dt00336k.txt
_cod_data_source_block complex4
_cod_database_code 7026312

loop_
_symmetry_equiv_pos_as_xyz
'x, y, z'
'-x, -y, -z'

loop_
_atom_site_label
_atom_site_type_symbol
_atom_site_fract_x
_atom_site_fract_y
_atom_site_fract_z
_atom_site_U_iso_or_equiv
_atom_site_adp_type
_atom_site_occupancy
_atom_site_symmetry_multiplicity
_atom_site_calc_flag
_atom_site_refinement_flags
Cu1 Cu 0.28071(7) 0.75348(6) 0.34804(6) 0.0499(3) Uani 1 1 d .
Cu2 Cu 0.23510(7) 0.75821(6) 0.15625(6) 0.0507(3) Uani 1 1 d .
Br1 Br 0.10426(8) 0.63740(8) 0.19087(6) 0.0765(3) Uani 1 1 d .
Br2 Br 0.41003(9) 0.87003(8) 0.31006(7) 0.0448(4) Uani 1 1 d .
P1 P 0.36703(15) 0.65411(13) 0.39889(11) 0.0427(4) Uani 1 1 d .
P2 P 0.14392(15) 0.85318(13) 0.10183(12) 0.0443(4) Uani 1 1 d .
N1 N 0.2928(5) 0.6580(4) 0.0768(4) 0.0519(15) Uani 1 1 d .
N2 N 0.4701(5) 0.7689(5) 0.1261(5) 0.0646(18) Uani 1 1 d .
H2N H 0.4439 0.8100 0.1570 0.077 Uiso 1 1 calc R
N3 N 1.0551(5) 0.7327(5) 0.3877(5) 0.0624(17) Uani 1 1 d .
H3N H 1.0867 0.6921 0.3625 0.075 Uiso 1 1 calc R
N4 N 1.2207(5) 0.8523(4) 0.4251(4) 0.0506(14) Uani 1 1 d .
C1 C 0.2161(7) 0.5697(6) 0.0209(6) 0.069(2) Uani 1 1 d .
H1 H 0.1442 0.5550 0.0246 0.083 Uiso 1 1 calc R
C2 C 0.2381(9) 0.5008(7) -0.0405(7) 0.083(3) Uani 1 1 d .
H2 H 0.1818 0.4408 -0.0778 0.100 Uiso 1 1 calc R
C3 C 0.3408(9) 0.5193(7) -0.0473(6) 0.079(3) Uani 1 1 d .
H3 H 0.3561 0.4726 -0.0898 0.094 Uiso 1 1 calc R
C4 C 0.4236(8) 0.6077(7) 0.0088(6) 0.067(2) Uani 1 1 d .
H4 H 0.4962 0.6212 0.0061 0.081 Uiso 1 1 calc R
C5 C 0.3961(6) 0.6776(5) 0.0707(5) 0.0511(17) Uani 1 1 d .
C6 C 0.5900(7) 0.8024(6) 0.1374(6) 0.068(2) Uani 1 1 d .
H6A H 0.6148 0.8738 0.1625 0.081 Uiso 1 1 calc R
H6B H 0.5936 0.7804 0.0785 0.081 Uiso 1 1 calc R
C7 C 0.6754(6) 0.7678(5) 0.1970(6) 0.0557(19) Uani 1 1 d .
C8 C 0.7749(7) 0.7566(6) 0.1830(6) 0.059(2) Uani 1 1 d .
H8 H 0.7851 0.7640 0.1335 0.071 Uiso 1 1 calc R
C9 C 0.8587(7) 0.7347(6) 0.2409(6) 0.065(2) Uani 1 1 d .
H9 H 0.9252 0.7286 0.2302 0.078 Uiso 1 1 calc R
C10 C 0.8470(6) 0.7215(5) 0.3147(6) 0.0565(19) Uani 1 1 d .
C11 C 0.7447(7) 0.7300(6) 0.3261(6) 0.067(2) Uani 1 1 d .
H11 H 0.7326 0.7196 0.3741 0.081 Uiso 1 1 calc R
C12 C 0.6617(7) 0.7529(6) 0.2695(6) 0.067(2) Uani 1 1 d .
H12 H 0.5950 0.7587 0.2799 0.080 Uiso 1 1 calc R
C13 C 0.9357(7) 0.6939(6) 0.3762(6) 0.069(2) Uani 1 1 d .
H13A H 0.9313 0.7166 0.4347 0.083 Uiso 1 1 calc R
H13B H 0.9160 0.6227 0.3534 0.083 Uiso 1 1 calc R
C14 C 1.1197(6) 0.8278(5) 0.4351(5) 0.0508(17) Uani 1 1 d .
C15 C 1.0879(7) 0.8987(7) 0.4931(5) 0.065(2) Uani 1 1 d .
H15 H 1.0172 0.8822 0.4983 0.078 Uiso 1 1 calc R
C16 C 1.1621(9) 0.9915(7) 0.5412(6) 0.073(2) Uani 1 1 d .
H16 H 1.1430 1.0384 0.5807 0.088 Uiso 1 1 calc R
C17 C 1.2622(9) 1.0153(7) 0.5319(6) 0.080(3) Uani 1 1 d .
H17 H 1.3129 1.0787 0.5645 0.096 Uiso 1 1 calc R
C18 C 1.2898(7) 0.9457(6) 0.4742(5) 0.064(2) Uani 1 1 d .
H18 H 1.3599 0.9636 0.4684 0.076 Uiso 1 1 calc R
C19 C 0.2870(6) 0.5869(5) 0.4436(5) 0.0513(17) Uani 1 1 d .
C20 C 0.1687(6) 0.5381(6) 0.3922(5) 0.0585(19) Uani 1 1 d .
H20 H 0.1340 0.5415 0.3368 0.070 Uiso 1 1 calc R
C21 C 0.1031(8) 0.4853(7) 0.4226(7) 0.078(3) Uani 1 1 d .
H21 H 0.0246 0.4538 0.3879 0.093 Uiso 1 1 calc R
C22 C 0.1523(10) 0.4789(7) 0.5027(8) 0.086(3) Uani 1 1 d .
H22 H 0.1072 0.4424 0.5221 0.104 Uiso 1 1 calc R
C23 C 0.2657(10) 0.5247(7) 0.5548(6) 0.078(3) Uani 1 1 d .
H23 H 0.2981 0.5205 0.6101 0.094 Uiso 1 1 calc R
C24 C 0.3343(7) 0.5786(6) 0.5251(5) 0.065(2) Uani 1 1 d .
H24 H 0.4127 0.6092 0.5607 0.078 Uiso 1 1 calc R
C25 C 0.5081(6) 0.7165(5) 0.4903(5) 0.0491(17) Uani 1 1 d .
C26 C 0.5239(8) 0.8090(6) 0.5543(6) 0.076(3) Uani 1 1 d .
H26 H 0.4643 0.8380 0.5468 0.091 Uiso 1 1 calc R
C27 C 0.6261(10) 0.8569(7) 0.6278(7) 0.099(4) Uani 1 1 d .
H27 H 0.6346 0.9176 0.6703 0.119 Uiso 1 1 calc R
C28 C 0.7158(8) 0.8166(7) 0.6393(6) 0.089(3) Uani 1 1 d .
H28 H 0.7846 0.8497 0.6897 0.107 Uiso 1 1 calc R
C29 C 0.7051(7) 0.7284(7) 0.5776(6) 0.076(3) Uani 1 1 d .
H29 H 0.7670 0.7019 0.5848 0.091 Uiso 1 1 calc R
C30 C 0.6012(6) 0.6780(6) 0.5038(5) 0.063(2) Uani 1 1 d .
H30 H 0.5938 0.6170 0.4624 0.076 Uiso 1 1 calc R
C31 C 0.3946(6) 0.5565(5) 0.3189(4) 0.0443(16) Uani 1 1 d .
C32 C 0.4040(6) 0.4688(5) 0.3281(5) 0.0524(18) Uani 1 1 d .
H32 H 0.3928 0.4573 0.3759 0.063 Uiso 1 1 calc R
C33 C 0.4295(7) 0.3986(5) 0.2680(5) 0.060(2) Uani 1 1 d .
H33 H 0.4354 0.3403 0.2749 0.072 Uiso 1 1 calc R
C34 C 0.4461(8) 0.4166(6) 0.1969(6) 0.074(3) Uani 1 1 d .
H34 H 0.4645 0.3706 0.1562 0.089 Uiso 1 1 calc R
C35 C 0.4354(9) 0.5017(7) 0.1871(6) 0.075(2) Uani 1 1 d .
H35 H 0.4465 0.5129 0.1392 0.090 Uiso 1 1 calc R
C36 C 0.4084(7) 0.5716(6) 0.2460(5) 0.0570(19) Uani 1 1 d .
H36 H 0.3996 0.6285 0.2371 0.068 Uiso 1 1 calc R
C37 C 0.0452(6) 0.7902(5) -0.0156(5) 0.0465(16) Uani 1 1 d .
C38 C 0.0390(7) 0.8297(6) -0.0793(5) 0.0566(19) Uani 1 1 d .
H38 H 0.0862 0.8928 -0.0620 0.068 Uiso 1 1 calc R
C39 C -0.0361(7) 0.7774(6) -0.1687(5) 0.066(2) Uani 1 1 d .
H39 H -0.0375 0.8051 -0.2106 0.079 Uiso 1 1 calc R
C40 C -0.1074(8) 0.6863(7) -0.1948(6) 0.079(3) Uani 1 1 d .
H40 H -0.1572 0.6508 -0.2547 0.095 Uiso 1 1 calc R
C41 C -0.1052(8) 0.6468(7) -0.1316(7) 0.090(3) Uani 1 1 d .
H41 H -0.1565 0.5855 -0.1488 0.108 Uiso 1 1 calc R
C42 C -0.0284(7) 0.6963(6) -0.0434(6) 0.071(2) Uani 1 1 d .
H42 H -0.0258 0.6671 -0.0024 0.085 Uiso 1 1 calc R
C43 C 0.2364(6) 0.9610(5) 0.1044(4) 0.0473(16) Uani 1 1 d .
C44 C 0.3386(8) 0.9552(7) 0.0912(7) 0.078(3) Uani 1 1 d .
H44 H 0.3592 0.8973 0.0840 0.094 Uiso 1 1 calc R
C45 C 0.4101(9) 1.0345(8) 0.0887(9) 0.098(3) Uani 1 1 d .
H45 H 0.4776 1.0292 0.0795 0.118 Uiso 1 1 calc R
C46 C 0.3812(9) 1.1203(7) 0.0999(7) 0.085(3) Uani 1 1 d .
H46 H 0.4298 1.1737 0.0993 0.102 Uiso 1 1 calc R
C47 C 0.2822(8) 1.1278(6) 0.1119(6) 0.074(3) Uani 1 1 d .
H47 H 0.2627 1.1862 0.1186 0.089 Uiso 1 1 calc R
C48 C 0.2098(6) 1.0498(5) 0.1142(5) 0.0539(18) Uani 1 1 d .
H48 H 0.1420 1.0564 0.1224 0.065 Uiso 1 1 calc R
C49 C 0.0529(6) 0.9044(5) 0.1560(5) 0.0486(16) Uani 1 1 d .
C50 C -0.0462(7) 0.9247(6) 0.1119(6) 0.061(2) Uani 1 1 d .
H50 H -0.0727 0.9066 0.0500 0.073 Uiso 1 1 calc R
C51 C -0.1066(8) 0.9717(7) 0.1589(7) 0.077(3) Uani 1 1 d .
H51 H -0.1727 0.9853 0.1287 0.092 Uiso 1 1 calc R
C52 C -0.0684(9) 0.9980(7) 0.2499(7) 0.081(3) Uani 1 1 d .
H52 H -0.1087 1.0290 0.2817 0.097 Uiso 1 1 calc R
C53 C 0.0287(9) 0.9785(7) 0.2933(6) 0.079(3) Uani 1 1 d .
H53 H 0.0542 0.9971 0.3552 0.095 Uiso 1 1 calc R
C54 C 0.0905(8) 0.9326(6) 0.2496(5) 0.062(2) Uani 1 1 d .
H54 H 0.1566 0.9201 0.2813 0.075 Uiso 1 1 calc R
C55 C -0.240(2) 0.2207(16) 0.3636(14) 0.171(8) Uani 1 1 d .
H55A H -0.2293 0.2318 0.4252 0.206 Uiso 1 1 calc R
H55B H -0.2748 0.2694 0.3492 0.206 Uiso 1 1 calc R
C56 C 0.2084(14) 0.6735(11) -0.1605(9) 0.129(5) Uani 1 1 d .
H56A H 0.2012 0.6545 -0.1126 0.155 Uiso 1 1 calc R
H56B H 0.1386 0.6897 -0.1872 0.155 Uiso 1 1 calc R
Cl1 Cl -0.3289(8) 0.1182(10) 0.3027(7) 0.332(6) Uani 1 1 d .
Cl2 Cl -0.1072(7) 0.2442(4) 0.3601(4) 0.202(2) Uani 1 1 d .
Cl3 Cl 0.3217(6) 0.7720(5) -0.1177(5) 0.236(3) Uani 1 1 d .
Cl4 Cl 0.2192(6) 0.5798(5) -0.2374(3) 0.222(3) Uani 1 1 d .

loop_
_atom_site_aniso_label
_atom_site_aniso_U_11
_atom_site_aniso_U_22
_atom_site_aniso_U_33
_atom_site_aniso_U_23
_atom_site_aniso_U_13
_atom_site_aniso_U_12
Cu1 0.0497(5) 0.0535(5) 0.0529(5) 0.0246(4) 0.0180(4) 0.0274(4)
Cu2 0.0493(5) 0.0540(5) 0.0556(5) 0.0267(4) 0.0176(4) 0.0273(4)
Br1 0.0661(5) 0.0836(7) 0.0602(5) 0.0091(5) 0.0061(4) 0.0270(5)
Br2 0.0433(8) 0.0445(6) 0.0448(8) 0.0201(8) 0.0119(7) 0.0198(8)
P1 0.0420(9) 0.0450(9) 0.0417(9) 0.0182(8) 0.0119(7) 0.0205(8)
P2 0.0428(9) 0.0451(9) 0.0451(10) 0.0196(8) 0.0114(8) 0.0207(8)
N1 0.050(3) 0.057(4) 0.049(3) 0.020(3) 0.016(3) 0.024(3)
N2 0.050(4) 0.065(4) 0.081(5) 0.025(4) 0.026(3) 0.028(3)
N3 0.052(4) 0.064(4) 0.077(4) 0.025(4) 0.028(3) 0.027(3)
N4 0.048(3) 0.053(3) 0.047(3) 0.018(3) 0.011(3) 0.022(3)
C1 0.056(5) 0.068(5) 0.069(5) 0.015(5) 0.020(4) 0.014(4)
C2 0.075(6) 0.063(5) 0.081(6) 0.001(5) 0.021(5) 0.017(5)
C3 0.096(7) 0.073(6) 0.058(5) 0.009(5) 0.030(5) 0.038(6)
C4 0.071(5) 0.088(6) 0.067(5) 0.040(5) 0.037(5) 0.045(5)
C5 0.051(4) 0.061(5) 0.050(4) 0.025(4) 0.020(3) 0.029(4)
C6 0.051(4) 0.070(5) 0.089(6) 0.039(5) 0.025(4) 0.025(4)
C7 0.052(4) 0.040(4) 0.071(5) 0.017(4) 0.024(4) 0.013(3)
C8 0.053(4) 0.066(5) 0.072(5) 0.033(4) 0.034(4) 0.021(4)
C9 0.043(4) 0.073(5) 0.090(6) 0.036(5) 0.032(4) 0.020(4)
C10 0.051(4) 0.048(4) 0.070(5) 0.020(4) 0.025(4) 0.016(3)
C11 0.054(5) 0.081(6) 0.073(5) 0.030(5) 0.034(4) 0.018(4)
C12 0.045(4) 0.077(5) 0.085(6) 0.030(5) 0.031(4) 0.026(4)
C13 0.056(5) 0.068(5) 0.088(6) 0.035(5) 0.028(4) 0.020(4)
C14 0.045(4) 0.059(4) 0.050(4) 0.023(4) 0.014(3) 0.026(4)
C15 0.062(5) 0.085(6) 0.066(5) 0.036(5) 0.031(4) 0.044(5)
C16 0.082(6) 0.071(6) 0.063(5) 0.012(5) 0.031(5) 0.036(5)
C17 0.076(6) 0.062(5) 0.074(6) -0.001(5) 0.020(5) 0.022(5)
C18 0.061(5) 0.062(5) 0.065(5) 0.023(4) 0.021(4) 0.023(4)
C19 0.058(4) 0.051(4) 0.053(4) 0.020(3) 0.025(4) 0.031(4)
C20 0.051(4) 0.064(5) 0.063(5) 0.029(4) 0.022(4) 0.019(4)
C21 0.065(5) 0.076(6) 0.095(7) 0.041(6) 0.032(5) 0.016(5)
C22 0.097(8) 0.089(7) 0.121(9) 0.063(7) 0.075(7) 0.039(6)
C23 0.105(8) 0.099(7) 0.075(6) 0.057(6) 0.055(6) 0.051(6)
C24 0.064(5) 0.082(6) 0.059(5) 0.033(4) 0.026(4) 0.032(4)
C25 0.047(4) 0.050(4) 0.047(4) 0.020(3) 0.012(3) 0.017(3)
C26 0.070(5) 0.062(5) 0.067(5) 0.009(4) 0.002(4) 0.028(4)
C27 0.108(8) 0.062(6) 0.071(6) 0.003(5) -0.012(6) 0.021(6)
C28 0.067(6) 0.078(6) 0.070(6) 0.011(5) -0.016(5) 0.010(5)
C29 0.055(5) 0.077(6) 0.077(6) 0.029(5) 0.001(4) 0.026(4)
C30 0.053(4) 0.062(5) 0.057(5) 0.013(4) 0.009(4) 0.020(4)
C31 0.042(3) 0.044(4) 0.046(4) 0.020(3) 0.010(3) 0.021(3)
C32 0.055(4) 0.049(4) 0.046(4) 0.018(3) 0.011(3) 0.016(3)
C33 0.071(5) 0.049(4) 0.058(5) 0.020(4) 0.019(4) 0.029(4)
C34 0.087(6) 0.066(5) 0.069(6) 0.014(5) 0.033(5) 0.039(5)
C35 0.102(7) 0.080(6) 0.068(5) 0.036(5) 0.050(5) 0.045(5)
C36 0.074(5) 0.057(4) 0.058(4) 0.031(4) 0.035(4) 0.032(4)
C37 0.040(3) 0.044(4) 0.048(4) 0.014(3) 0.009(3) 0.019(3)
C38 0.058(4) 0.054(4) 0.051(4) 0.020(4) 0.013(4) 0.020(4)
C39 0.065(5) 0.072(5) 0.053(5) 0.025(4) 0.010(4) 0.028(5)
C40 0.066(5) 0.084(7) 0.060(5) 0.009(5) 0.006(4) 0.027(5)
C41 0.068(6) 0.065(6) 0.094(7) 0.012(6) 0.009(5) -0.003(5)
C42 0.063(5) 0.059(5) 0.070(5) 0.022(4) 0.010(4) 0.003(4)
C43 0.045(4) 0.054(4) 0.038(3) 0.015(3) 0.010(3) 0.018(3)
C44 0.071(6) 0.073(6) 0.110(8) 0.045(6) 0.045(5) 0.031(5)
C45 0.073(6) 0.095(7) 0.155(11) 0.062(8) 0.066(7) 0.029(6)
C46 0.079(6) 0.063(5) 0.119(8) 0.047(6) 0.039(6) 0.012(5)
C47 0.075(6) 0.041(4) 0.086(6) 0.021(4) 0.013(5) 0.014(4)
C48 0.048(4) 0.046(4) 0.060(4) 0.016(4) 0.015(3) 0.014(3)
C49 0.053(4) 0.049(4) 0.053(4) 0.026(3) 0.021(3) 0.024(3)
C50 0.063(5) 0.072(5) 0.067(5) 0.037(4) 0.031(4) 0.035(4)
C51 0.073(6) 0.086(6) 0.110(8) 0.063(6) 0.047(6) 0.052(5)
C52 0.106(8) 0.077(6) 0.102(8) 0.046(6) 0.072(7) 0.052(6)
C53 0.106(8) 0.080(6) 0.066(5) 0.028(5) 0.044(5) 0.041(6)
C54 0.074(5) 0.068(5) 0.051(4) 0.026(4) 0.025(4) 0.030(4)
C55 0.22(2) 0.20(2) 0.163(17) 0.095(16) 0.100(17) 0.127(18)
C56 0.149(13) 0.147(12) 0.118(10) 0.059(10) 0.062(9) 0.076(11)
Cl1 0.214(8) 0.419(15) 0.312(11) 0.152(11) 0.060(8) 0.030(9)
Cl2 0.279(8) 0.135(4) 0.175(5) 0.065(3) 0.070(5) 0.043(4)
Cl3 0.205(6) 0.215(6) 0.221(6) 0.076(5) 0.047(5) -0.016(5)
Cl4 0.281(7) 0.239(6) 0.123(3) 0.035(4) 0.058(4) 0.134(6)

loop_
_atom_type_symbol
_atom_type_description
_atom_type_scat_dispersion_real
_atom_type_scat_dispersion_imag
_atom_type_scat_source
C C 0.0033 0.0016 'International Tables Vol C Tables 4.2.6.8 and 6.1.1.4'
H H 0.0000 0.0000 'International Tables Vol C Tables 4.2.6.8 and 6.1.1.4'
N N 0.0061 0.0033 'International Tables Vol C Tables 4.2.6.8 and 6.1.1.4'
P P 0.1023 0.0942 'International Tables Vol C Tables 4.2.6.8 and 6.1.1.4'
Cu Cu 0.3201 1.2651 'International Tables Vol C Tables 4.2.6.8 and 6.1.1.4'
Br Br -0.2901 2.4595 'International Tables Vol C Tables 4.2.6.8 and 6.1.1.4'
Cl Cl 0.1484 0.1585 'International Tables Vol C Tables 4.2.6.8 and 6.1.1.4'

loop_
_geom_angle_atom_site_label_1
_geom_angle_atom_site_label_2
_geom_angle_atom_site_label_3
_geom_angle
_geom_angle_site_symmetry_1
_geom_angle_site_symmetry_3
N4 Cu1 P1 121.44(17) 1_455 .
N4 Cu1 Br2 100.29(18) 1_455 .
P1 Cu1 Br2 113.55(7) . .
N4 Cu1 Br1 108.84(16) 1_455 .
P1 Cu1 Br1 106.40(6) . .
Br2 Cu1 Br1 105.22(5) . .
N1 Cu2 P2 119.87(18) . .
N1 Cu2 Br1 98.84(18) . .
P2 Cu2 Br1 112.74(7) . .
N1 Cu2 Br2 108.97(16) . .
P2 Cu2 Br2 109.10(7) . .
Br1 Cu2 Br2 106.24(5) . .
Cu2 Br1 Cu1 73.70(5) . .
Cu1 Br2 Cu2 74.82(5) . .
C19 P1 C25 103.7(3) . .
C19 P1 C31 102.4(3) . .
C25 P1 C31 103.4(3) . .
C19 P1 Cu1 114.0(2) . .
C25 P1 Cu1 114.3(2) . .
C31 P1 Cu1 117.4(2) . .
C43 P2 C49 102.6(3) . .
C43 P2 C37 103.6(3) . .
C49 P2 C37 103.0(3) . .
C43 P2 Cu2 115.7(2) . .
C49 P2 Cu2 116.6(2) . .
C37 P2 Cu2 113.6(2) . .
C5 N1 C1 117.4(6) . .
C5 N1 Cu2 125.3(5) . .
C1 N1 Cu2 117.0(5) . .
C5 N2 C6 125.1(7) . .
C5 N2 H2N 117.5 . .
C6 N2 H2N 117.4 . .
C14 N3 C13 124.7(7) . .
C14 N3 H3N 117.7 . .
C13 N3 H3N 117.7 . .
C18 N4 C14 117.2(6) . .
C18 N4 Cu1 118.5(5) . 1_655
C14 N4 Cu1 124.1(5) . 1_655
N1 C1 C2 123.4(8) . .
N1 C1 H1 118.3 . .
C2 C1 H1 118.3 . .
C3 C2 C1 119.9(9) . .
C3 C2 H2 120.1 . .
C1 C2 H2 120.1 . .
C2 C3 C4 119.6(8) . .
C2 C3 H3 120.2 . .
C4 C3 H3 120.2 . .
C3 C4 C5 118.5(8) . .
C3 C4 H4 120.7 . .
C5 C4 H4 120.7 . .
N1 C5 N2 115.8(6) . .
N1 C5 C4 121.2(7) . .
N2 C5 C4 123.0(7) . .
N2 C6 C7 115.5(7) . .
N2 C6 H6A 108.4 . .
C7 C6 H6A 108.4 . .
N2 C6 H6B 108.4 . .
C7 C6 H6B 108.4 . .
H6A C6 H6B 107.5 . .
C12 C7 C8 117.6(8) . .
C12 C7 C6 122.2(7) . .
C8 C7 C6 120.0(8) . .
C9 C8 C7 121.2(8) . .
C9 C8 H8 119.4 . .
C7 C8 H8 119.4 . .
C8 C9 C10 121.7(7) . .
C8 C9 H9 119.2 . .
C10 C9 H9 119.2 . .
C9 C10 C11 116.3(8) . .
C9 C10 C13 122.0(7) . .
C11 C10 C13 121.6(8) . .
C12 C11 C10 122.3(8) . .
C12 C11 H11 118.9 . .
C10 C11 H11 118.9 . .
C11 C12 C7 120.8(8) . .
C11 C12 H12 119.6 . .
C7 C12 H12 119.6 . .
N3 C13 C10 115.6(7) . .
N3 C13 H13A 108.4 . .
C10 C13 H13A 108.4 . .
N3 C13 H13B 108.4 . .
C10 C13 H13B 108.4 . .
H13A C13 H13B 107.5 . .
N3 C14 N4 115.5(6) . .
N3 C14 C15 123.9(7) . .
N4 C14 C15 120.6(7) . .
C16 C15 C14 119.1(8) . .
C16 C15 H15 120.4 . .
C14 C15 H15 120.4 . .
C17 C16 C15 120.1(8) . .
C17 C16 H16 119.9 . .
C15 C16 H16 119.9 . .
C16 C17 C18 119.5(9) . .
C16 C17 H17 120.3 . .
C18 C17 H17 120.3 . .
N4 C18 C17 123.4(8) . .
N4 C18 H18 118.3 . .
C17 C18 H18 118.3 . .
C24 C19 C20 117.0(8) . .
C24 C19 P1 124.7(6) . .
C20 C19 P1 118.2(6) . .
C21 C20 C19 120.9(8) . .
C21 C20 H20 119.5 . .
C19 C20 H20 119.5 . .
C22 C21 C20 120.4(9) . .
C22 C21 H21 119.8 . .
C20 C21 H21 119.8 . .
C23 C22 C21 121.0(9) . .
C23 C22 H22 119.5 . .
C21 C22 H22 119.5 . .
C22 C23 C24 119.7(9) . .
C22 C23 H23 120.2 . .
C24 C23 H23 120.2 . .
C19 C24 C23 121.0(8) . .
C19 C24 H24 119.5 . .
C23 C24 H24 119.5 . .
C30 C25 C26 117.1(7) . .
C30 C25 P1 124.9(5) . .
C26 C25 P1 118.0(6) . .
C27 C26 C25 120.7(8) . .
C27 C26 H26 119.6 . .
C25 C26 H26 119.6 . .
C28 C27 C26 120.6(9) . .
C28 C27 H27 119.7 . .
C26 C27 H27 119.7 . .
C29 C28 C27 120.4(8) . .
C29 C28 H28 119.8 . .
C27 C28 H28 119.8 . .
C28 C29 C30 119.5(8) . .
C28 C29 H29 120.2 . .
C30 C29 H29 120.2 . .
C29 C30 C25 121.6(7) . .
C29 C30 H30 119.2 . .
C25 C30 H30 119.2 . .
C36 C31 C32 118.7(6) . .
C36 C31 P1 117.9(5) . .
C32 C31 P1 123.4(6) . .
C33 C32 C31 121.5(7) . .
C33 C32 H32 119.2 . .
C31 C32 H32 119.2 . .
C32 C33 C34 118.7(7) . .
C32 C33 H33 120.6 . .
C34 C33 H33 120.6 . .
C35 C34 C33 119.9(8) . .
C35 C34 H34 120.0 . .
C33 C34 H34 120.0 . .
C34 C35 C36 121.8(8) . .
C34 C35 H35 119.1 . .
C36 C35 H35 119.1 . .
C35 C36 C31 119.4(7) . .
C35 C36 H36 120.3 . .
C31 C36 H36 120.3 . .
C38 C37 C42 117.7(7) . .
C38 C37 P2 123.9(5) . .
C42 C37 P2 118.4(6) . .
C37 C38 C39 121.6(7) . .
C37 C38 H38 119.2 . .
C39 C38 H38 119.2 . .
C40 C39 C38 120.1(9) . .
C40 C39 H39 119.9 . .
C38 C39 H39 119.9 . .
C39 C40 C41 119.2(8) . .
C39 C40 H40 120.4 . .
C41 C40 H40 120.4 . .
C42 C41 C40 121.3(9) . .
C42 C41 H41 119.3 . .
C40 C41 H41 119.3 . .
C41 C42 C37 120.0(9) . .
C41 C42 H42 120.0 . .
C37 C42 H42 120.0 . .
C44 C43 C48 116.7(7) . .
C44 C43 P2 118.8(6) . .
C48 C43 P2 124.4(6) . .
C45 C44 C43 121.1(8) . .
C45 C44 H44 119.4 . .
C43 C44 H44 119.4 . .
C46 C45 C44 120.0(9) . .
C46 C45 H45 120.0 . .
C44 C45 H45 120.0 . .
C47 C46 C45 120.2(9) . .
C47 C46 H46 119.9 . .
C45 C46 H46 119.9 . .
C46 C47 C48 120.7(8) . .
C46 C47 H47 119.7 . .
C48 C47 H47 119.7 . .
C47 C48 C43 121.3(7) . .
C47 C48 H48 119.4 . .
C43 C48 H48 119.4 . .
C50 C49 C54 118.1(7) . .
C50 C49 P2 123.8(6) . .
C54 C49 P2 117.8(6) . .
C49 C50 C51 120.9(8) . .
C49 C50 H50 119.6 . .
C51 C50 H50 119.6 . .
C52 C51 C50 119.8(8) . .
C52 C51 H51 120.1 . .
C50 C51 H51 120.1 . .
C53 C52 C51 119.5(8) . .
C53 C52 H52 120.3 . .
C51 C52 H52 120.3 . .
C52 C53 C54 122.5(9) . .
C52 C53 H53 118.7 . .
C54 C53 H53 118.7 . .
C53 C54 C49 119.2(8) . .
C53 C54 H54 120.4 . .
C49 C54 H54 120.4 . .
Cl1 C55 Cl2 119.1(12) . .
Cl1 C55 H55A 107.5 . .
Cl2 C55 H55A 107.5 . .
Cl1 C55 H55B 107.5 . .
Cl2 C55 H55B 107.5 . .
H55A C55 H55B 107.0 . .
Cl4 C56 Cl3 112.3(10) . .
Cl4 C56 H56A 109.1 . .
Cl3 C56 H56A 109.1 . .
Cl4 C56 H56B 109.1 . .
Cl3 C56 H56B 109.1 . .
H56A C56 H56B 107.9 . .

loop_
_geom_bond_atom_site_label_1
_geom_bond_atom_site_label_2
_geom_bond_distance
_geom_bond_site_symmetry_2
Cu1 N4 2.067(6) 1_455
Cu1 P1 2.223(2) .
Cu1 Br2 2.5663(17) .
Cu1 Br1 2.688(2) .
Cu2 N1 2.081(6) .
Cu2 P2 2.223(2) .
Cu2 Br1 2.5822(16) .
Cu2 Br2 2.637(2) .
P1 C19 1.803(8) .
P1 C25 1.814(7) .
P1 C31 1.825(7) .
P2 C43 1.812(8) .
P2 C49 1.814(7) .
P2 C37 1.820(7) .
N1 C5 1.338(9) .
N1 C1 1.342(10) .
N2 C5 1.358(10) .
N2 C6 1.452(10) .
N2 H2N 0.8600 .
N3 C14 1.350(9) .
N3 C13 1.457(10) .
N3 H3N 0.8600 .
N4 C18 1.349(10) .
N4 C14 1.352(9) .
N4 Cu1 2.067(6) 1_655
C1 C2 1.354(12) .
C1 H1 0.9300 .
C2 C3 1.337(13) .
C2 H2 0.9300 .
C3 C4 1.371(13) .
C3 H3 0.9300 .
C4 C5 1.408(10) .
C4 H4 0.9300 .
C6 C7 1.520(11) .
C6 H6A 0.9700 .
C6 H6B 0.9700 .
C7 C12 1.379(11) .
C7 C8 1.383(10) .
C8 C9 1.371(11) .
C8 H8 0.9300 .
C9 C10 1.381(11) .
C9 H9 0.9300 .
C10 C11 1.392(10) .
C10 C13 1.493(11) .
C11 C12 1.363(12) .
C11 H11 0.9300 .
C12 H12 0.9300 .
C13 H13A 0.9700 .
C13 H13B 0.9700 .
C14 C15 1.414(10) .
C15 C16 1.362(12) .
C15 H15 0.9300 .
C16 C17 1.334(13) .
C16 H16 0.9300 .
C17 C18 1.366(11) .
C17 H17 0.9300 .
C18 H18 0.9300 .
C19 C24 1.386(10) .
C19 C20 1.402(10) .
C20 C21 1.377(12) .
C20 H20 0.9300 .
C21 C22 1.353(14) .
C21 H21 0.9300 .
C22 C23 1.349(14) .
C22 H22 0.9300 .
C23 C24 1.401(12) .
C23 H23 0.9300 .
C24 H24 0.9300 .
C25 C30 1.388(10) .
C25 C26 1.402(10) .
C26 C27 1.368(12) .
C26 H26 0.9300 .
C27 C28 1.367(14) .
C27 H27 0.9300 .
C28 C29 1.357(12) .
C28 H28 0.9300 .
C29 C30 1.386(11) .
C29 H29 0.9300 .
C30 H30 0.9300 .
C31 C36 1.388(10) .
C31 C32 1.391(9) .
C32 C33 1.378(10) .
C32 H32 0.9300 .
C33 C34 1.389(12) .
C33 H33 0.9300 .
C34 C35 1.361(12) .
C34 H34 0.9300 .
C35 C36 1.375(11) .
C35 H35 0.9300 .
C36 H36 0.9300 .
C37 C38 1.380(10) .
C37 C42 1.393(10) .
C38 C39 1.390(10) .
C38 H38 0.9300 .
C39 C40 1.354(13) .
C39 H39 0.9300 .
C40 C41 1.379(14) .
C40 H40 0.9300 .
C41 C42 1.378(13) .
C41 H41 0.9300 .
C42 H42 0.9300 .
C43 C44 1.397(11) .
C43 C48 1.400(9) .
C44 C45 1.390(13) .
C44 H44 0.9300 .
C45 C46 1.368(13) .
C45 H45 0.9300 .
C46 C47 1.352(13) .
C46 H46 0.9300 .
C47 C48 1.381(11) .
C47 H47 0.9300 .
C48 H48 0.9300 .
C49 C50 1.388(10) .
C49 C54 1.407(10) .
C50 C51 1.390(11) .
C50 H50 0.9300 .
C51 C52 1.369(13) .
C51 H51 0.9300 .
C52 C53 1.357(13) .
C52 H52 0.9300 .
C53 C54 1.366(12) .
C53 H53 0.9300 .
C54 H54 0.9300 .
C55 Cl1 1.55(2) .
C55 Cl2 1.69(2) .
C55 H55A 0.9700 .
C55 H55B 0.9700 .
C56 Cl4 1.649(14) .
C56 Cl3 1.654(16) .
C56 H56A 0.9700 .
C56 H56B 0.9700 .

loop_
_geom_hbond_atom_site_label_D
_geom_hbond_atom_site_label_H
_geom_hbond_atom_site_label_A
_geom_hbond_distance_DH
_geom_hbond_distance_HA
_geom_hbond_distance_DA
_geom_hbond_angle_DHA
_geom_hbond_site_symmetry_A
N2 H2N Br2 0.86 2.67 3.402(7) 143.5 .
N3 H3N Br1 0.86 2.87 3.500(7) 131.8 1_655

loop_
_geom_torsion_atom_site_label_1
_geom_torsion_atom_site_label_2
_geom_torsion_atom_site_label_3
_geom_torsion_atom_site_label_4
_geom_torsion
_geom_torsion_site_symmetry_1
N1 Cu2 Br1 Cu1 113.77(16) .
P2 Cu2 Br1 Cu1 -118.51(7) .
Br2 Cu2 Br1 Cu1 0.94(4) .
N4 Cu1 Br1 Cu2 105.80(19) 1_455
P1 Cu1 Br1 Cu2 -121.74(7) .
Br2 Cu1 Br1 Cu2 -0.96(4) .
N4 Cu1 Br2 Cu2 -111.99(16) 1_455
P1 Cu1 Br2 Cu2 116.90(7) .
Br1 Cu1 Br2 Cu2 0.94(4) .
N1 Cu2 Br2 Cu1 -106.61(19) .
P2 Cu2 Br2 Cu1 120.82(7) .
Br1 Cu2 Br2 Cu1 -0.98(4) .
N4 Cu1 P1 C19 50.4(3) 1_455
Br2 Cu1 P1 C19 170.0(3) .
Br1 Cu1 P1 C19 -74.7(3) .
N4 Cu1 P1 C25 -68.6(3) 1_455
Br2 Cu1 P1 C25 51.0(3) .
Br1 Cu1 P1 C25 166.3(3) .
N4 Cu1 P1 C31 170.0(3) 1_455
Br2 Cu1 P1 C31 -70.3(3) .
Br1 Cu1 P1 C31 45.0(3) .
N1 Cu2 P2 C43 -80.6(3) .
Br1 Cu2 P2 C43 163.8(2) .
Br2 Cu2 P2 C43 46.0(3) .
N1 Cu2 P2 C49 158.6(3) .
Br1 Cu2 P2 C49 43.0(3) .
Br2 Cu2 P2 C49 -74.8(3) .
N1 Cu2 P2 C37 39.1(3) .
Br1 Cu2 P2 C37 -76.6(3) .
Br2 Cu2 P2 C37 165.6(3) .
P2 Cu2 N1 C5 88.0(6) .
Br1 Cu2 N1 C5 -149.2(6) .
Br2 Cu2 N1 C5 -38.6(6) .
P2 Cu2 N1 C1 -85.3(6) .
Br1 Cu2 N1 C1 37.4(6) .
Br2 Cu2 N1 C1 148.1(6) .
C5 N1 C1 C2 -0.3(13) .
Cu2 N1 C1 C2 173.6(8) .
N1 C1 C2 C3 0.3(16) .
C1 C2 C3 C4 0.7(16) .
C2 C3 C4 C5 -1.7(14) .
C1 N1 C5 N2 177.9(7) .
Cu2 N1 C5 N2 4.6(9) .
C1 N1 C5 C4 -0.8(11) .
Cu2 N1 C5 C4 -174.1(5) .
C6 N2 C5 N1 173.4(7) .
C6 N2 C5 C4 -7.9(12) .
C3 C4 C5 N1 1.7(12) .
C3 C4 C5 N2 -176.9(8) .
C5 N2 C6 C7 -78.3(10) .
N2 C6 C7 C12 -32.7(11) .
N2 C6 C7 C8 151.8(7) .
C12 C7 C8 C9 -2.1(11) .
C6 C7 C8 C9 173.6(8) .
C7 C8 C9 C10 0.9(12) .
C8 C9 C10 C11 1.0(12) .
C8 C9 C10 C13 177.6(8) .
C9 C10 C11 C12 -1.9(12) .
C13 C10 C11 C12 -178.5(8) .
C10 C11 C12 C7 0.8(13) .
C8 C7 C12 C11 1.2(12) .
C6 C7 C12 C11 -174.4(8) .
C14 N3 C13 C10 72.7(11) .
C9 C10 C13 N3 32.8(11) .
C11 C10 C13 N3 -150.8(8) .
C13 N3 C14 N4 -169.1(7) .
C13 N3 C14 C15 12.0(12) .
C18 N4 C14 N3 -177.4(7) .
Cu1 N4 C14 N3 -2.6(9) 1_655
C18 N4 C14 C15 1.6(10) .
Cu1 N4 C14 C15 176.4(5) 1_655
N3 C14 C15 C16 176.7(8) .
N4 C14 C15 C16 -2.2(12) .
C14 C15 C16 C17 1.5(14) .
C15 C16 C17 C18 -0.4(15) .
C14 N4 C18 C17 -0.5(12) .
Cu1 N4 C18 C17 -175.6(7) 1_655
C16 C17 C18 N4 -0.2(15) .
C25 P1 C19 C24 -7.5(7) .
C31 P1 C19 C24 99.8(7) .
Cu1 P1 C19 C24 -132.3(6) .
C25 P1 C19 C20 173.4(6) .
C31 P1 C19 C20 -79.4(6) .
Cu1 P1 C19 C20 48.5(6) .
C24 C19 C20 C21 0.5(11) .
P1 C19 C20 C21 179.8(7) .
C19 C20 C21 C22 -0.5(14) .
C20 C21 C22 C23 0.7(15) .
C21 C22 C23 C24 -0.9(15) .
C20 C19 C24 C23 -0.8(11) .
P1 C19 C24 C23 -180.0(6) .
C22 C23 C24 C19 1.0(14) .
C19 P1 C25 C30 90.0(7) .
C31 P1 C25 C30 -16.6(8) .
Cu1 P1 C25 C30 -145.4(6) .
C19 P1 C25 C26 -87.5(7) .
C31 P1 C25 C26 165.9(7) .
Cu1 P1 C25 C26 37.1(8) .
C30 C25 C26 C27 -1.7(14) .
P1 C25 C26 C27 176.0(9) .
C25 C26 C27 C28 1.4(18) .
C26 C27 C28 C29 0.4(19) .
C27 C28 C29 C30 -1.7(17) .
C28 C29 C30 C25 1.3(15) .
C26 C25 C30 C29 0.4(13) .
P1 C25 C30 C29 -177.1(7) .
C19 P1 C31 C36 152.7(6) .
C25 P1 C31 C36 -99.7(6) .
Cu1 P1 C31 C36 27.1(6) .
C19 P1 C31 C32 -28.3(7) .
C25 P1 C31 C32 79.3(6) .
Cu1 P1 C31 C32 -153.9(5) .
C36 C31 C32 C33 1.6(11) .
P1 C31 C32 C33 -177.4(6) .
C31 C32 C33 C34 0.1(12) .
C32 C33 C34 C35 -1.0(13) .
C33 C34 C35 C36 0.1(15) .
C34 C35 C36 C31 1.6(14) .
C32 C31 C36 C35 -2.5(11) .
P1 C31 C36 C35 176.6(7) .
C43 P2 C37 C38 -8.3(7) .
C49 P2 C37 C38 98.4(7) .
Cu2 P2 C37 C38 -134.6(6) .
C43 P2 C37 C42 171.5(6) .
C49 P2 C37 C42 -81.9(7) .
Cu2 P2 C37 C42 45.2(7) .
C42 C37 C38 C39 -1.3(11) .
P2 C37 C38 C39 178.4(6) .
C37 C38 C39 C40 1.4(12) .
C38 C39 C40 C41 0.7(14) .
C39 C40 C41 C42 -2.9(16) .
C40 C41 C42 C37 3.1(15) .
C38 C37 C42 C41 -0.9(13) .
P2 C37 C42 C41 179.3(7) .
C49 P2 C43 C44 162.5(6) .
C37 P2 C43 C44 -90.6(7) .
Cu2 P2 C43 C44 34.4(7) .
C49 P2 C43 C48 -21.0(7) .
C37 P2 C43 C48 86.0(6) .
Cu2 P2 C43 C48 -149.1(5) .
C48 C43 C44 C45 0.4(13) .
P2 C43 C44 C45 177.2(8) .
C43 C44 C45 C46 0.5(17) .
C44 C45 C46 C47 -1.1(18) .
C45 C46 C47 C48 0.9(16) .
C46 C47 C48 C43 0.1(13) .
C44 C43 C48 C47 -0.7(11) .
P2 C43 C48 C47 -177.3(6) .
C43 P2 C49 C50 83.3(7) .
C37 P2 C49 C50 -24.1(7) .
Cu2 P2 C49 C50 -149.2(6) .
C43 P2 C49 C54 -91.3(6) .
C37 P2 C49 C54 161.3(6) .
Cu2 P2 C49 C54 36.2(7) .
C54 C49 C50 C51 0.1(12) .
P2 C49 C50 C51 -174.5(6) .
C49 C50 C51 C52 -0.4(14) .
C50 C51 C52 C53 0.6(15) .
C51 C52 C53 C54 -0.5(16) .
C52 C53 C54 C49 0.2(15) .
C50 C49 C54 C53 -0.1(12) .
P2 C49 C54 C53 174.9(7) .
